data_7156736
loop_
_publ_author_name
'Zhang, Meng-Juan'
'Li, Hong-Xi'
'Young, David J.'
'Li, Hai-Yan'
'Lang, Jian-Ping'

_publ_section_title
;
 Reaction condition controlled nickel(ii)-catalyzed C-C cross-coupling of
 alcohols.
;
_journal_issue 14
_journal_name_full 'Organic &amp; biomolecular chemistry'
_journal_page_first 3567
_journal_page_last 3574
_journal_paper_doi 10.1039/c9ob00418a
_journal_volume 17
_journal_year 2019
_chemical_formula_sum 'C81 H110 N24 Ni6 O9 S12'
_chemical_formula_weight 2300.90
_space_group_crystal_system trigonal
_space_group_IT_number 148
_space_group_name_Hall '-R 3'
_space_group_name_H-M_alt 'R -3 :H'
_symmetry_space_group_name_Hall '-R 3'
_symmetry_space_group_name_H-M 'R -3 :H'
_atom_sites_solution_hydrogens geom
_audit_creation_method SHELXL-2014/7
_audit_update_record
;
2018-12-20 deposited with the CCDC.    2019-03-14 downloaded from the CCDC.
;
_cell_angle_alpha 90
_cell_angle_beta 90
_cell_angle_gamma 120
_cell_formula_units_Z 3
_cell_length_a 20.6684(13)
_cell_length_b 20.6684(13)
_cell_length_c 24.235(2)
_cell_measurement_reflns_used 4577
_cell_measurement_temperature 216(2)
_cell_measurement_theta_max 26.85
_cell_measurement_theta_min 2.43
_cell_volume 8965.8(11)
_computing_structure_refinement 'SHELXL-2014/7 (Sheldrick, 2014)'
_diffrn_ambient_temperature 216(2)
_diffrn_measured_fraction_theta_full 0.981
_diffrn_measured_fraction_theta_max 0.982
_diffrn_measurement_device_type 'Bruker APEX-II CCD'
_diffrn_measurement_method '\f and \w scans'
_diffrn_radiation_type MoK\a
_diffrn_radiation_wavelength 0.71073
_diffrn_reflns_av_R_equivalents 0.0705
_diffrn_reflns_av_unetI/netI 0.0622
_diffrn_reflns_Laue_measured_fraction_full 0.981
_diffrn_reflns_Laue_measured_fraction_max 0.982
_diffrn_reflns_limit_h_max 25
_diffrn_reflns_limit_h_min -21
_diffrn_reflns_limit_k_max 24
_diffrn_reflns_limit_k_min -25
_diffrn_reflns_limit_l_max 24
_diffrn_reflns_limit_l_min -29
_diffrn_reflns_number 14521
_diffrn_reflns_point_group_measured_fraction_full 0.981
_diffrn_reflns_point_group_measured_fraction_max 0.982
_diffrn_reflns_theta_full 25.242
_diffrn_reflns_theta_max 25.500
_diffrn_reflns_theta_min 2.426
_exptl_absorpt_coefficient_mu 1.190
_exptl_absorpt_correction_type multi-scan
_exptl_crystal_colour green
_exptl_crystal_density_diffrn 1.278
_exptl_crystal_description block
_exptl_crystal_F_000 3588
_exptl_crystal_size_max 0.200
_exptl_crystal_size_mid 0.180
_exptl_crystal_size_min 0.160
_exptl_transmission_factor_max 0.7456
_exptl_transmission_factor_min 0.5912
_refine_diff_density_max 0.566
_refine_diff_density_min -0.291
_refine_diff_density_rms 0.073
_refine_ls_extinction_method none
_refine_ls_goodness_of_fit_ref 1.001
_refine_ls_hydrogen_treatment constr
_refine_ls_matrix_type full
_refine_ls_number_parameters 204
_refine_ls_number_reflns 3649
_refine_ls_number_restraints 0
_refine_ls_restrained_S_all 1.001
_refine_ls_R_factor_all 0.0798
_refine_ls_R_factor_gt 0.0458
_refine_ls_shift/su_max 0.001
_refine_ls_shift/su_mean 0.000
_refine_ls_structure_factor_coef Fsqd
_refine_ls_weighting_details 'w=1/[\s^2^(Fo^2^)+(0.0700P)^2^+0.3160P] where P=(Fo^2^+2Fc^2^)/3'
_refine_ls_weighting_scheme calc
_refine_ls_wR_factor_gt 0.1163
_refine_ls_wR_factor_ref 0.1251
_reflns_Friedel_coverage 0.000
_reflns_number_gt 2482
_reflns_number_total 3649
_reflns_threshold_expression 'I > 2\s(I)'
_cod_data_source_file c9ob00418a2.cif
_cod_data_source_block 1a
_cod_depositor_comments 'Adding full bibliography for 7156736.cif.'
_cod_original_cell_volume 8965.9(13)
_cod_database_code 7156736
_shelx_shelxl_version_number 2014/7
_shelx_space_group_comment
;
The symmetry employed for this shelxl refinement is uniquely defined
by the following loop, which should always be used as a source of
symmetry information in preference to the above space-group names.
They are only intended as comments.
;
_shelx_estimated_absorpt_t_min 0.797
_shelx_estimated_absorpt_t_max 0.832

loop_
_space_group_symop_operation_xyz
'x, y, z'
'-y, x-y, z'
'-x+y, -x, z'
'x+2/3, y+1/3, z+1/3'
'-y+2/3, x-y+1/3, z+1/3'
'-x+y+2/3, -x+1/3, z+1/3'
'x+1/3, y+2/3, z+2/3'
'-y+1/3, x-y+2/3, z+2/3'
'-x+y+1/3, -x+2/3, z+2/3'
'-x, -y, -z'
'y, -x+y, -z'
'x-y, x, -z'
'-x+2/3, -y+1/3, -z+1/3'
'y+2/3, -x+y+1/3, -z+1/3'
'x-y+2/3, x+1/3, -z+1/3'
'-x+1/3, -y+2/3, -z+2/3'
'y+1/3, -x+y+2/3, -z+2/3'
'x-y+1/3, x+2/3, -z+2/3'

loop_
_atom_site_label
_atom_site_type_symbol
_atom_site_fract_x
_atom_site_fract_y
_atom_site_fract_z
_atom_site_U_iso_or_equiv
_atom_site_adp_type
_atom_site_occupancy
_atom_site_site_symmetry_order
_atom_site_calc_flag
_atom_site_refinement_flags_posn
_atom_site_refinement_flags_adp
_atom_site_refinement_flags_occupancy
Ni1 Ni 0.41702(2) 0.86390(2) 0.66142(2) 0.02744(18) Uani 1 1 d . . .
S1 S 0.31594(5) 0.76210(4) 0.60718(4) 0.0268(2) Uani 1 1 d . . .
S2 S 0.52899(5) 0.87765(5) 0.61588(4) 0.0327(2) Uani 1 1 d . . .
N1 N 0.39150(16) 0.90502(16) 0.59106(12) 0.0314(7) Uani 1 1 d . . .
N2 N 0.29957(18) 0.83770(18) 0.52246(13) 0.0412(8) Uani 1 1 d . . .
N3 N 0.51376(16) 0.95800(15) 0.69031(13) 0.0353(7) Uani 1 1 d . . .
N4 N 0.64057(17) 0.99621(17) 0.66806(14) 0.0429(8) Uani 1 1 d . . .
O1 O 0.2110(2) 0.70642(19) 0.46083(16) 0.0828(12) Uani 1 1 d . . .
H1 H 0.2397 0.7443 0.4780 0.124 Uiso 1 1 calc R U .
C1 C 0.33593(19) 0.8411(2) 0.56890(15) 0.0304(8) Uani 1 1 d . . .
C2 C 0.2768(3) 0.8989(3) 0.4454(2) 0.0812(17) Uani 1 1 d . . .
H2A H 0.2921 0.9485 0.4327 0.122 Uiso 1 1 calc R U .
H2B H 0.2246 0.8736 0.4542 0.122 Uiso 1 1 calc R U .
H2C H 0.2857 0.8719 0.4169 0.122 Uiso 1 1 calc R U .
C3 C 0.3210(3) 0.9030(3) 0.49607(17) 0.0491(11) Uani 1 1 d . . .
C4 C 0.3788(2) 0.9686(2) 0.51525(18) 0.0495(11) Uani 1 1 d . . .
H4 H 0.3948 1.0126 0.4954 0.059 Uiso 1 1 calc R U .
C5 C 0.4139(2) 0.9696(2) 0.56438(17) 0.0400(10) Uani 1 1 d . . .
C6 C 0.4746(3) 1.0385(2) 0.5892(2) 0.0576(12) Uani 1 1 d . . .
H6A H 0.4635 1.0409 0.6274 0.086 Uiso 1 1 calc R U .
H6B H 0.4791 1.0812 0.5701 0.086 Uiso 1 1 calc R U .
H6C H 0.5208 1.0381 0.5864 0.086 Uiso 1 1 calc R U .
C7 C 0.5663(2) 0.95248(19) 0.66260(16) 0.0343(9) Uani 1 1 d . . .
C8 C 0.4783(3) 1.0203(3) 0.7606(2) 0.0628(14) Uani 1 1 d . . .
H8A H 0.4425 1.0211 0.7357 0.094 Uiso 1 1 calc R U .
H8B H 0.5017 1.0658 0.7816 0.094 Uiso 1 1 calc R U .
H8C H 0.4533 0.9785 0.7851 0.094 Uiso 1 1 calc R U .
C9 C 0.5358(2) 1.0136(2) 0.72864(18) 0.0463(10) Uani 1 1 d . . .
C10 C 0.6122(2) 1.0609(2) 0.7370(2) 0.0546(12) Uani 1 1 d . . .
H10 H 0.6290 1.0990 0.7629 0.066 Uiso 1 1 calc R U .
C11 C 0.6625(2) 1.0505(2) 0.7063(2) 0.0501(12) Uani 1 1 d . . .
C12 C 0.7454(2) 1.0983(3) 0.7145(2) 0.0690(15) Uani 1 1 d . . .
H12A H 0.7710 1.0838 0.6887 0.104 Uiso 1 1 calc R U .
H12B H 0.7581 1.0918 0.7514 0.104 Uiso 1 1 calc R U .
H12C H 0.7601 1.1498 0.7087 0.104 Uiso 1 1 calc R U .
C13 C 0.2134(3) 0.6447(3) 0.4832(2) 0.0748(16) Uani 1 1 d . . .
H13A H 0.2561 0.6621 0.5069 0.112 Uiso 1 1 calc R U .
H13B H 0.2170 0.6155 0.4538 0.112 Uiso 1 1 calc R U .
H13C H 0.1687 0.6144 0.5040 0.112 Uiso 1 1 calc R U .
O2 O 0.2476(5) 0.7375(5) 0.3515(4) 0.098(3) Uiso 0.5 1 d . . P
C14 C 0.3188(8) 0.7706(8) 0.3512(6) 0.101(4) Uiso 0.5 1 d . . P

loop_
_atom_site_aniso_label
_atom_site_aniso_U_11
_atom_site_aniso_U_22
_atom_site_aniso_U_33
_atom_site_aniso_U_23
_atom_site_aniso_U_13
_atom_site_aniso_U_12
Ni1 0.0242(3) 0.0211(3) 0.0360(3) 0.00005(19) -0.00059(19) 0.0106(2)
S1 0.0247(5) 0.0231(4) 0.0321(5) 0.0021(3) 0.0009(4) 0.0116(4)
S2 0.0283(5) 0.0271(5) 0.0418(6) 0.0035(4) 0.0036(4) 0.0130(4)
N1 0.0286(16) 0.0280(16) 0.0402(18) 0.0043(14) 0.0066(14) 0.0161(14)
N2 0.045(2) 0.0409(19) 0.0396(19) 0.0085(15) 0.0002(15) 0.0229(16)
N3 0.0314(17) 0.0209(16) 0.050(2) -0.0004(14) 0.0010(15) 0.0102(14)
N4 0.0278(18) 0.0286(18) 0.057(2) 0.0093(16) -0.0036(15) 0.0024(15)
O1 0.104(3) 0.055(2) 0.076(3) 0.0010(19) -0.043(2) 0.029(2)
C1 0.031(2) 0.035(2) 0.031(2) 0.0028(16) 0.0042(16) 0.0210(17)
C2 0.094(4) 0.083(4) 0.058(3) 0.030(3) -0.009(3) 0.038(3)
C3 0.063(3) 0.054(3) 0.042(2) 0.019(2) 0.009(2) 0.038(2)
C4 0.058(3) 0.037(2) 0.057(3) 0.023(2) 0.019(2) 0.026(2)
C5 0.037(2) 0.032(2) 0.053(3) 0.0138(19) 0.0123(19) 0.0182(18)
C6 0.058(3) 0.029(2) 0.081(3) 0.015(2) 0.004(2) 0.018(2)
C7 0.033(2) 0.0217(18) 0.043(2) 0.0083(16) 0.0022(17) 0.0106(17)
C8 0.052(3) 0.046(3) 0.081(4) -0.024(2) 0.004(2) 0.016(2)
C9 0.046(2) 0.035(2) 0.053(3) -0.002(2) -0.003(2) 0.017(2)
C10 0.040(3) 0.032(2) 0.069(3) -0.010(2) -0.010(2) 0.001(2)
C11 0.029(2) 0.029(2) 0.074(3) 0.011(2) -0.010(2) 0.0009(18)
C12 0.032(2) 0.054(3) 0.097(4) -0.003(3) -0.014(2) 0.003(2)
C13 0.075(4) 0.063(3) 0.089(4) -0.003(3) -0.029(3) 0.036(3)

loop_
_atom_type_symbol
_atom_type_description
_atom_type_scat_dispersion_real
_atom_type_scat_dispersion_imag
_atom_type_scat_source
C C 0.0033 0.0016 'International Tables Vol C Tables 4.2.6.8 and 6.1.1.4'
H H 0.0000 0.0000 'International Tables Vol C Tables 4.2.6.8 and 6.1.1.4'
N N 0.0061 0.0033 'International Tables Vol C Tables 4.2.6.8 and 6.1.1.4'
O O 0.0106 0.0060 'International Tables Vol C Tables 4.2.6.8 and 6.1.1.4'
S S 0.1246 0.1234 'International Tables Vol C Tables 4.2.6.8 and 6.1.1.4'
Ni Ni 0.3393 1.1124 'International Tables Vol C Tables 4.2.6.8 and 6.1.1.4'

loop_
_geom_angle_atom_site_label_1
_geom_angle_atom_site_label_2
_geom_angle_atom_site_label_3
_geom_angle
_geom_angle_site_symmetry_1
_geom_angle_site_symmetry_3
N1 Ni1 N3 102.32(12) . .
N1 Ni1 S2 94.53(8) . 15_556
N3 Ni1 S2 103.36(9) . 15_556
N1 Ni1 S1 161.71(8) . 14_456
N3 Ni1 S1 93.37(8) . 14_456
S2 Ni1 S1 90.87(3) 15_556 14_456
N1 Ni1 S2 90.06(8) . .
N3 Ni1 S2 68.58(9) . .
S2 Ni1 S2 171.47(3) 15_556 .
S1 Ni1 S2 86.95(3) 14_456 .
N1 Ni1 S1 68.56(8) . .
N3 Ni1 S1 167.36(9) . .
S2 Ni1 S1 86.47(3) 15_556 .
S1 Ni1 S1 94.41(4) 14_456 .
S2 Ni1 S1 101.91(3) . .
C1 S1 Ni1 103.60(12) . 15_556
C1 S1 Ni1 77.40(13) . .
Ni1 S1 Ni1 92.43(3) 15_556 .
C7 S2 Ni1 100.76(12) . 14_456
C7 S2 Ni1 77.60(13) . .
Ni1 S2 Ni1 93.16(3) 14_456 .
C5 N1 C1 118.8(3) . .
C5 N1 Ni1 140.2(3) . .
C1 N1 Ni1 101.0(2) . .
C1 N2 C3 116.8(4) . .
C7 N3 C9 118.2(3) . .
C7 N3 Ni1 101.1(2) . .
C9 N3 Ni1 140.4(3) . .
C7 N4 C11 115.1(4) . .
C13 O1 H1 109.5 . .
N2 C1 N1 124.5(3) . .
N2 C1 S1 122.5(3) . .
N1 C1 S1 113.1(3) . .
C3 C2 H2A 109.5 . .
C3 C2 H2B 109.5 . .
H2A C2 H2B 109.5 . .
C3 C2 H2C 109.5 . .
H2A C2 H2C 109.5 . .
H2B C2 H2C 109.5 . .
N2 C3 C4 121.2(4) . .
N2 C3 C2 116.2(4) . .
C4 C3 C2 122.6(4) . .
C3 C4 C5 119.9(4) . .
C3 C4 H4 120.1 . .
C5 C4 H4 120.1 . .
N1 C5 C4 118.8(4) . .
N1 C5 C6 117.8(4) . .
C4 C5 C6 123.4(4) . .
C5 C6 H6A 109.5 . .
C5 C6 H6B 109.5 . .
H6A C6 H6B 109.5 . .
C5 C6 H6C 109.5 . .
H6A C6 H6C 109.5 . .
H6B C6 H6C 109.5 . .
N3 C7 N4 126.9(3) . .
N3 C7 S2 112.5(3) . .
N4 C7 S2 120.6(3) . .
C9 C8 H8A 109.5 . .
C9 C8 H8B 109.5 . .
H8A C8 H8B 109.5 . .
C9 C8 H8C 109.5 . .
H8A C8 H8C 109.5 . .
H8B C8 H8C 109.5 . .
N3 C9 C10 118.2(4) . .
N3 C9 C8 119.2(4) . .
C10 C9 C8 122.6(4) . .
C11 C10 C9 119.3(4) . .
C11 C10 H10 120.3 . .
C9 C10 H10 120.3 . .
N4 C11 C10 122.3(4) . .
N4 C11 C12 115.9(4) . .
C10 C11 C12 121.8(4) . .
C11 C12 H12A 109.5 . .
C11 C12 H12B 109.5 . .
H12A C12 H12B 109.5 . .
C11 C12 H12C 109.5 . .
H12A C12 H12C 109.5 . .
H12B C12 H12C 109.5 . .
O1 C13 H13A 109.5 . .
O1 C13 H13B 109.5 . .
H13A C13 H13B 109.5 . .
O1 C13 H13C 109.5 . .
H13A C13 H13C 109.5 . .
H13B C13 H13C 109.5 . .

loop_
_geom_bond_atom_site_label_1
_geom_bond_atom_site_label_2
_geom_bond_distance
_geom_bond_site_symmetry_2
Ni1 N1 2.087(3) .
Ni1 N3 2.093(3) .
Ni1 S2 2.4426(10) 15_556
Ni1 S1 2.4466(10) 14_456
Ni1 S2 2.4488(10) .
Ni1 S1 2.4746(10) .
S1 C1 1.739(4) .
S1 Ni1 2.4468(10) 15_556
S2 C7 1.754(4) .
S2 Ni1 2.4425(10) 14_456
N1 C5 1.341(4) .
N1 C1 1.355(5) .
N2 C1 1.335(5) .
N2 C3 1.353(5) .
N3 C7 1.330(5) .
N3 C9 1.366(5) .
N4 C7 1.342(5) .
N4 C11 1.347(6) .
O1 C13 1.410(6) .
O1 H1 0.8200 .
C2 C3 1.508(6) .
C2 H2A 0.9600 .
C2 H2B 0.9600 .
C2 H2C 0.9600 .
C3 C4 1.365(6) .
C4 C5 1.388(6) .
C4 H4 0.9300 .
C5 C6 1.476(6) .
C6 H6A 0.9600 .
C6 H6B 0.9600 .
C6 H6C 0.9600 .
C8 C9 1.483(6) .
C8 H8A 0.9600 .
C8 H8B 0.9600 .
C8 H8C 0.9600 .
C9 C10 1.395(6) .
C10 C11 1.379(6) .
C10 H10 0.9300 .
C11 C12 1.503(6) .
C12 H12A 0.9600 .
C12 H12B 0.9600 .
C12 H12C 0.9600 .
C13 H13A 0.9600 .
C13 H13B 0.9600 .
C13 H13C 0.9600 .
O2 C14 1.275(15) .
